data_9005137
loop_
_publ_author_name
'Weiss, Z.'
'Rieder, M.'
'Smrcok, L.'
'Petricek, V.'
'Bailey, S. W.'

_publ_section_title
;
 Refinement of the crystal structures of two "protolithionites"
 Sample : 3T
 Note: x-coordinate of M3 changed in order to obey symmetry constraints
;
_journal_name_full 'European Journal of Mineralogy'
_journal_page_first 493
_journal_page_last 502
_journal_volume 5
_journal_year 1993
_chemical_formula_sum
;Al1.71 Ca0.01 F1.06 Fe1.59 H0.94 K0.92 Li0.37 Mn0.03 Na0.03 O10.94 Rb0.04
 Si2.97
;
_chemical_name_mineral Protolithionite
_space_group_IT_number 151
_symmetry_space_group_name_Hall 'P 31 2 (0 0 4)'
_symmetry_space_group_name_H-M 'P 31 1 2'
_cell_angle_alpha 90
_cell_angle_beta 90
_cell_angle_gamma 120
_cell_formula_units_Z 3
_cell_length_a 5.309
_cell_length_b 5.309
_cell_length_c 29.818
_cell_volume 727.838
_database_code_amcsd 0006482
_exptl_crystal_density_diffrn 3.143
_cod_original_formula_sum '(K.92 Na.03 Rb.04 Ca.01) Fe1.59 Mn.03 Li.37 Al1.71 Si2.97 O10.94 (F1.06 H.94)'
_cod_database_code 9005137

loop_
_space_group_symop_operation_xyz
x,y,z
-x+y,y,1/3-z
-y,x-y,1/3+z
-y,-x,2/3-z
-x+y,-x,2/3+z
x,x-y,-z

loop_
_atom_site_aniso_label
_atom_site_aniso_U_11
_atom_site_aniso_U_22
_atom_site_aniso_U_33
_atom_site_aniso_U_12
_atom_site_aniso_U_13
_atom_site_aniso_U_23
KMi 0.02838 0.02838 0.03603 0.01456 -0.00069 -0.00069
NaMi 0.02838 0.02838 0.03603 0.01456 -0.00069 -0.00069
RbMi 0.02838 0.02838 0.03603 0.01456 -0.00069 -0.00069
CaMi 0.02838 0.02838 0.03603 0.01456 -0.00069 -0.00069
FeM1 0.01178 0.01178 0.00901 0.00643 0.00208 0.00208
MnM1 0.01178 0.01178 0.00901 0.00643 0.00208 0.00208
LiM1 0.01178 0.01178 0.00901 0.00643 0.00208 0.00208
AlM2 0.01178 0.01178 0.00901 0.01071 -0.00347 -0.00347
FeM2 0.01178 0.01178 0.00901 0.01071 -0.00347 -0.00347
MnM2 0.01178 0.01178 0.00901 0.01071 -0.00347 -0.00347
FeM3 0.01178 0.01178 0.01802 0.00857 -0.00278 -0.00278
MnM3 0.01178 0.01178 0.01802 0.00857 -0.00278 -0.00278
LiM3 0.01178 0.01178 0.01802 0.00857 -0.00278 -0.00278
SiT1 0.01071 0.00964 0.01351 0.00685 0.00000 0.00000
AlT1 0.01071 0.00964 0.01351 0.00685 0.00000 0.00000
SiT2 0.01071 0.00750 0.00901 0.00514 -0.00069 0.00069
AlT2 0.01071 0.00750 0.00901 0.00514 -0.00069 0.00069
O1 0.01821 0.02463 0.02252 0.00118 -0.00069 0.00000
O2 0.02035 0.01499 0.00901 0.00964 0.00069 0.00139
O3 0.02999 0.01499 0.01802 0.00750 -0.00069 0.00069
O4 0.01928 0.02677 0.01802 0.00750 -0.00139 -0.00208
O5 0.02999 0.02999 0.01802 0.02142 0.00278 0.00278
O-H 0.01178 0.01178 0.01351 0.00214 0.00000 -0.00139
F 0.01178 0.01178 0.01351 0.00214 0.00000 -0.00139

loop_
_atom_site_label
_atom_site_fract_x
_atom_site_fract_y
_atom_site_fract_z
_atom_site_occupancy
_atom_site_type_symbol
_atom_site_attached_hydrogens
KMi -0.11780 0.11780 0.83330 0.92000 K 0
NaMi -0.11780 0.11780 0.83330 0.03000 Na 0
RbMi -0.11780 0.11780 0.83330 0.04000 Rb 0
CaMi -0.11780 0.11780 0.83330 0.01000 Ca 0
FeM1 0.89760 0.44880 0.00000 0.67000 Fe 0
MnM1 0.89760 0.44880 0.00000 0.01000 Mn 0
LiM1 0.89760 0.44880 0.00000 0.12000 Li 0
AlM2 0.23560 0.11780 0.00000 0.68000 Al 0
FeM2 0.23560 0.11780 0.00000 0.25000 Fe 0
MnM2 0.23560 0.11780 0.00000 0.01000 Mn 0
FeM3 0.56120 0.78060 0.00000 0.67000 Fe 0
MnM3 0.56120 0.78060 0.00000 0.01000 Mn 0
LiM3 0.56120 0.78060 0.00000 0.25000 Li 0
SiT1 0.22120 -0.20930 -0.09130 0.71500 Si 0
AlT1 0.22120 -0.20930 -0.09130 0.28500 Al 0
SiT2 0.54960 0.44540 -0.09110 0.77000 Si 0
AlT2 0.54960 0.44540 -0.09110 0.23000 Al 0
O1 0.23300 -0.18730 -0.03620 1.00000 O 0
O2 0.53720 0.42690 -0.03560 1.00000 O 0
O3 0.36640 0.11990 -0.11320 1.00000 O 0
O4 -0.11630 0.59630 -0.10950 1.00000 O 0
O5 0.40700 -0.36220 -0.10990 1.00000 O 0
O-H -0.06830 0.11370 -0.03430 0.47000 O 1
F -0.06830 0.11370 -0.03430 0.53000 F 0

loop_
_cod_changelog_entry_id
_cod_changelog_entry_author
_cod_changelog_entry_date
_cod_changelog_entry_text
1
;cod-tools version 3.8.0
Id: cif_guess_AMCSD_atom_types 9581 2023-05-17 12:35:41Z saulius
;
2023-05-18T11:39:01+03:00
;Derived atom types and hydrogen counts
from atom names that follow the AMCSD naming convention
(Wat == water, O-H == hydroxyl).
;
2
;cod-tools version 3.10.1
Id: cif_fix_AMCSD_aniso_labels 10200 2024-08-01 14:09:44Z saulius
;
2024-08-02T12:20:52+03:00
;Changed the following '_atom_site_aniso_label' values:
'OH' -> 'O-H'
;

loop_
_cod_related_entry_id
_cod_related_entry_database
_cod_related_entry_code
1 AMCSD 0006482
